data_1505738
loop_
_publ_author_name
'Bujak, Maciej'
'Angel, Ross J.'

_publ_section_title
;
 High-pressure- and low-temperature-induced changes in
 [(CH3)2NH(CH2)2NH3][SbCl5].
;
_journal_issue 21
_journal_name_full 'The journal of physical chemistry. B'
_journal_page_first 10322
_journal_page_last 10331
_journal_paper_doi 10.1021/jp060652v
_journal_volume 110
_journal_year 2006
_chemical_formula_moiety 'C4 H14 N2, Cl5 Sb'
_chemical_formula_sum 'C4 H14 Cl5 N2 Sb'
_chemical_formula_weight 389.17
_chemical_name_common
;
  N,N-Dimethylethylenediammonium Pentachloroantimonate(III)
;
_chemical_name_systematic
; 
  N,N-Dimethylethylenediammonium Pentachloroantimonate(III)  
;
_space_group_IT_number 14
_symmetry_cell_setting monoclinic
_symmetry_space_group_name_Hall '-P 2ybc'
_symmetry_space_group_name_H-M 'P 1 21/c 1'
_atom_sites_solution_hydrogens geom
_atom_sites_solution_primary Patterson
_atom_sites_solution_secondary difmap
_audit_creation_method SHELXL-97
_cell_angle_alpha 90.00
_cell_angle_beta 97.785(19)
_cell_angle_gamma 90.00
_cell_formula_units_Z 4
_cell_length_a 12.484(3)
_cell_length_b 10.2650(15)
_cell_length_c 10.3502(13)
_cell_measurement_pressure 100
_cell_measurement_reflns_used 20
_cell_measurement_temperature 297(2)
_cell_measurement_theta_max 12.8
_cell_measurement_theta_min 6.2
_cell_volume 1314.1(4)
_computing_cell_refinement
;
 Single software; Angel, R. J.; Downs, R. T.; Finger, L. W. High-Pressure and 
 High-Temperature Crystal Chemistry; edited by R. M. Hazen and R. T. Downs, 
 pp. 559 - 596. The Mineralogical  Society of America: Washington DC, 2000 
;
_computing_data_collection 'CrysAlis CCD (Oxford Diffraction, 2004)'
_computing_data_reduction
; 
 CrysAlis RED (Oxford Diffraction, 2004); AVERAGE v2.2 (R. J. Angel, 2003), 
 www. crystal.vt.edu 
;
_computing_molecular_graphics 'Bruker SHELXTL NT (Sheldrick, 2001)'
_computing_publication_material 'SHELXL-97 (Sheldrick, 1997)'
_computing_structure_refinement 'SHELXL-97 (Sheldrick, 1997)'
_computing_structure_solution 'SHELXS-97 (Sheldrick, 1990)'
_diffrn_ambient_environment 'Diamond-anvil cell, no pressure medium'
_diffrn_ambient_pressure 100
_diffrn_ambient_temperature 297(2)
_diffrn_measured_fraction_theta_full 0.355
_diffrn_measured_fraction_theta_max 0.355
_diffrn_measurement_device_type 'Oxford Diffraction Xcalibur-1'
_diffrn_measurement_method \w-scans
_diffrn_radiation_monochromator graphite
_diffrn_radiation_source 'fine-focus sealed tube'
_diffrn_radiation_type MoK\a
_diffrn_radiation_wavelength 0.71073
_diffrn_reflns_av_R_equivalents 0.074
_diffrn_reflns_av_sigmaI/netI 0.4347
_diffrn_reflns_limit_h_max 4
_diffrn_reflns_limit_h_min -5
_diffrn_reflns_limit_k_max 0
_diffrn_reflns_limit_k_min -12
_diffrn_reflns_limit_l_max 12
_diffrn_reflns_limit_l_min 0
_diffrn_reflns_number 822
_diffrn_reflns_theta_full 25.00
_diffrn_reflns_theta_max 25.00
_diffrn_reflns_theta_min 3.97
_exptl_absorpt_coefficient_mu 3.075
_exptl_absorpt_correction_T_max 0.7910
_exptl_absorpt_correction_T_min 0.5256
_exptl_absorpt_correction_type numerical
_exptl_absorpt_process_details
;
  Correction for absorption affects of the diamond anvil cell
  and the sample were made using ABSORB 6.0;  
  R. J. Angel, J. Appl. Cryst. (2004) 37, 486
;
_exptl_crystal_colour colorless
_exptl_crystal_density_diffrn 1.967
_exptl_crystal_density_method 'not measured'
_exptl_crystal_description plate
_exptl_crystal_F_000 752
_exptl_crystal_size_max 0.24
_exptl_crystal_size_mid 0.22
_exptl_crystal_size_min 0.08
_refine_diff_density_max 0.420
_refine_diff_density_min -0.284
_refine_diff_density_rms 0.080
_refine_ls_extinction_method none
_refine_ls_goodness_of_fit_ref 1.011
_refine_ls_hydrogen_treatment constr
_refine_ls_matrix_type full
_refine_ls_number_parameters 109
_refine_ls_number_reflns 822
_refine_ls_number_restraints 72
_refine_ls_restrained_S_all 0.996
_refine_ls_R_factor_all 0.1183
_refine_ls_R_factor_gt 0.0553
_refine_ls_shift/su_max 0.000
_refine_ls_shift/su_mean 0.000
_refine_ls_structure_factor_coef Fsqd
_refine_ls_weighting_details 'calc w=1/[\s^2^(Fo^2^)+(0.0174P)^2^+0.0000P] where P=(Fo^2^+2Fc^2^)/3'
_refine_ls_weighting_scheme calc
_refine_ls_wR_factor_gt 0.0789
_refine_ls_wR_factor_ref 0.0944
_reflns_number_gt 534
_reflns_number_total 822
_reflns_threshold_expression >2sigma(I)
_cod_data_source_file jp060652vsi20060131_042319.cif
_cod_data_source_block 0.1MPaDAC
_cod_depositor_comments
;
The following automatic conversions were performed:
'_atom_site_symetry_multiplicity' tag replaced with
'_atom_site_symmetry_multiplicity'.

Automatic conversion script
Id: cif_correct_tags 1440 2010-10-19 06:21:57Z saulius 
;
_cod_original_sg_symbol_H-M 'P 21/c'
_cod_database_code 1505738

loop_
_symmetry_equiv_pos_as_xyz
'x, y, z'
'-x, y+1/2, -z+1/2'
'-x, -y, -z'
'x, -y-1/2, z-1/2'

loop_
_atom_site_label
_atom_site_type_symbol
_atom_site_fract_x
_atom_site_fract_y
_atom_site_fract_z
_atom_site_U_iso_or_equiv
_atom_site_adp_type
_atom_site_occupancy
_atom_site_symmetry_multiplicity
_atom_site_calc_flag
_atom_site_refinement_flags
Sb1 Sb 0.23680(18) 0.85713(8) 0.34526(9) 0.0354(13) Uani 1 1 d U
Cl1 Cl 0.3472(7) 0.9537(3) 0.2027(3) 0.047(3) Uani 1 1 d U
Cl2 Cl 0.1135(9) 1.0401(4) 0.3150(5) 0.073(3) Uani 1 1 d U
Cl3 Cl 0.4024(6) 0.6508(3) 0.3705(3) 0.037(3) Uani 1 1 d U
Cl4 Cl 0.1347(8) 0.7405(4) 0.1484(4) 0.072(3) Uani 1 1 d U
Cl5 Cl 0.3540(7) 0.9996(3) 0.5299(3) 0.046(3) Uani 1 1 d U
N1 N 0.463(2) 0.2179(10) 0.3692(9) 0.044(4) Uani 1 1 d U
H1 H 0.5087 0.1895 0.3168 0.052 Uiso 1 1 d R
H2 H 0.4981 0.2669 0.4320 0.052 Uiso 1 1 d R
H3 H 0.4331 0.1501 0.4046 0.052 Uiso 1 1 d R
C1 C 0.377(3) 0.2959(13) 0.2936(13) 0.049(5) Uani 1 1 d U
H4 H 0.3402 0.2448 0.2224 0.059 Uiso 1 1 d R
H5 H 0.4082 0.3723 0.2576 0.059 Uiso 1 1 d R
C2 C 0.306(2) 0.3322(12) 0.3787(12) 0.044(5) Uani 1 1 d U
H6 H 0.2710 0.2554 0.4072 0.053 Uiso 1 1 d R
H7 H 0.3464 0.3732 0.4549 0.053 Uiso 1 1 d R
N2 N 0.221(2) 0.4276(11) 0.3133(10) 0.044(4) Uani 1 1 d U
H8 H 0.2562 0.4974 0.2853 0.053 Uiso 1 1 d R
C3 C 0.158(3) 0.3688(12) 0.1999(12) 0.045(5) Uani 1 1 d U
H9 H 0.2056 0.3460 0.1376 0.067 Uiso 1 1 d R
H10 H 0.1230 0.2919 0.2257 0.067 Uiso 1 1 d R
H11 H 0.1050 0.4297 0.1612 0.067 Uiso 1 1 d R
C4 C 0.147(3) 0.4770(17) 0.4043(16) 0.089(7) Uani 1 1 d U
H12 H 0.1887 0.5232 0.4747 0.133 Uiso 1 1 d R
H13 H 0.0948 0.5347 0.3583 0.133 Uiso 1 1 d R
H14 H 0.1109 0.4050 0.4385 0.133 Uiso 1 1 d R

loop_
_atom_site_aniso_label
_atom_site_aniso_U_11
_atom_site_aniso_U_22
_atom_site_aniso_U_33
_atom_site_aniso_U_23
_atom_site_aniso_U_13
_atom_site_aniso_U_12
Sb1 0.032(4) 0.0241(4) 0.0492(6) -0.0008(4) 0.0042(10) -0.0037(9)
Cl1 0.050(10) 0.0459(19) 0.045(2) 0.0020(17) 0.005(3) -0.012(3)
Cl2 0.065(11) 0.042(2) 0.107(3) -0.007(2) 0.000(4) 0.002(3)
Cl3 0.039(10) 0.0333(16) 0.0396(18) 0.0001(15) 0.005(3) -0.006(3)
Cl4 0.080(11) 0.056(2) 0.074(3) -0.0102(19) -0.009(4) -0.020(4)
Cl5 0.057(10) 0.0381(16) 0.0409(18) -0.0016(14) 0.002(3) -0.002(3)
N1 0.045(10) 0.051(5) 0.035(5) 0.004(5) 0.005(6) -0.007(7)
C1 0.050(11) 0.045(6) 0.052(6) 0.006(6) 0.002(7) 0.006(7)
C2 0.046(11) 0.040(6) 0.046(6) 0.007(5) 0.005(7) 0.002(7)
N2 0.046(10) 0.039(5) 0.047(6) 0.002(5) 0.007(7) 0.003(7)
C3 0.043(11) 0.046(6) 0.044(6) 0.013(5) 0.001(7) 0.001(7)
C4 0.088(12) 0.090(9) 0.089(8) -0.008(7) 0.015(8) 0.011(8)

loop_
_atom_type_symbol
_atom_type_description
_atom_type_scat_dispersion_real
_atom_type_scat_dispersion_imag
_atom_type_scat_source
C C 0.0033 0.0016 'International Tables Vol C Tables 4.2.6.8 and 6.1.1.4'
H H 0.0000 0.0000 'International Tables Vol C Tables 4.2.6.8 and 6.1.1.4'
N N 0.0061 0.0033 'International Tables Vol C Tables 4.2.6.8 and 6.1.1.4'
Cl Cl 0.1484 0.1585 'International Tables Vol C Tables 4.2.6.8 and 6.1.1.4'
Sb Sb -0.5866 1.5461 'International Tables Vol C Tables 4.2.6.8 and 6.1.1.4'

loop_
_geom_angle_atom_site_label_1
_geom_angle_atom_site_label_2
_geom_angle_atom_site_label_3
_geom_angle
_geom_angle_site_symmetry_3
Cl1 Sb1 Cl2 90.5(2) .
Cl1 Sb1 Cl3 83.98(19) .
Cl1 Sb1 Cl4 88.2(2) .
Cl1 Sb1 Cl5 84.74(17) .
Cl1 Sb1 Cl4 160.5(2) 4_576
Cl2 Sb1 Cl3 174.3(2) .
Cl2 Sb1 Cl4 91.2(2) .
Cl2 Sb1 Cl5 86.9(2) .
Cl2 Sb1 Cl4 91.95(19) 4_576
Cl4 Sb1 Cl3 90.12(19) .
Cl5 Sb1 Cl3 91.16(18) .
Cl3 Sb1 Cl4 92.78(13) 4_576
Cl4 Sb1 Cl5 172.67(16) .
Cl4 Sb1 Cl4 111.1(2) 4_576
Cl5 Sb1 Cl4 76.06(16) 4_576
Sb1 Cl4 Sb1 128.0(3) 4_575
C1 N1 H1 109.5 .
C1 N1 H2 109.5 .
H1 N1 H2 109.5 .
C1 N1 H3 109.5 .
H1 N1 H3 109.5 .
H2 N1 H3 109.5 .
C2 C1 N1 106.8(14) .
C2 C1 H4 110.4 .
N1 C1 H4 110.4 .
C2 C1 H5 110.4 .
N1 C1 H5 110.4 .
H4 C1 H5 108.6 .
C1 C2 N2 111.1(13) .
C1 C2 H6 109.4 .
N2 C2 H6 109.4 .
C1 C2 H7 109.4 .
N2 C2 H7 109.4 .
H6 C2 H7 108.0 .
C3 N2 C4 110(2) .
C3 N2 C2 110.9(12) .
C4 N2 C2 113.0(13) .
C3 N2 H8 107.5 .
C4 N2 H8 107.5 .
C2 N2 H8 107.5 .
N2 C3 H9 109.5 .
N2 C3 H10 109.5 .
H9 C3 H10 109.5 .
N2 C3 H11 109.5 .
H9 C3 H11 109.5 .
H10 C3 H11 109.5 .
N2 C4 H12 109.5 .
N2 C4 H13 109.5 .
H12 C4 H13 109.5 .
N2 C4 H14 109.5 .
H12 C4 H14 109.5 .
H13 C4 H14 109.5 .

loop_
_geom_bond_atom_site_label_1
_geom_bond_atom_site_label_2
_geom_bond_distance
_geom_bond_site_symmetry_2
Sb1 Cl1 2.369(5) .
Sb1 Cl2 2.421(8) .
Sb1 Cl3 2.947(6) .
Sb1 Cl4 2.550(5) .
Sb1 Cl5 2.678(6) .
Sb1 Cl4 3.682(6) 4_576
N1 C1 1.47(3) .
N1 H1 0.8900 .
N1 H2 0.8900 .
N1 H3 0.8900 .
C1 C2 1.38(3) .
C1 H4 0.9700 .
C1 H5 0.9700 .
C2 N2 1.54(3) .
C2 H6 0.9700 .
C2 H7 0.9700 .
N2 C3 1.45(2) .
N2 C4 1.49(3) .
N2 H8 0.9100 .
C3 H9 0.9600 .
C3 H10 0.9600 .
C3 H11 0.9600 .
C4 H12 0.9600 .
C4 H13 0.9600 .
C4 H14 0.9600 .

loop_
_geom_hbond_atom_site_label_D
_geom_hbond_atom_site_label_H
_geom_hbond_atom_site_label_A
_geom_hbond_distance_DH
_geom_hbond_distance_HA
_geom_hbond_distance_DA
_geom_hbond_angle_DHA
_geom_hbond_site_symmetry_A
N1 H1 Cl3 0.89 2.39 3.255(16) 162.9 2_645
N1 H1 Cl5 0.89 2.91 3.27(2) 105.4 3_666
N1 H2 Cl3 0.89 2.40 3.268(15) 165.9 3_666
N1 H3 Cl5 0.89 2.32 3.201(14) 169.2 1_545
N2 H8 Cl3 0.91 2.48 3.22(2) 138.9 .
C1 H5 Cl5 0.97 2.70 3.424(14) 131.5 4_575

loop_
_geom_torsion_atom_site_label_1
_geom_torsion_atom_site_label_2
_geom_torsion_atom_site_label_3
_geom_torsion_atom_site_label_4
_geom_torsion
_geom_torsion_site_symmetry_1
_geom_torsion_site_symmetry_4
Cl1 Sb1 Cl4 Sb1 28.0(2) . 4_575
Cl2 Sb1 Cl4 Sb1 118.5(2) . 4_575
Cl3 Sb1 Cl4 Sb1 -56.0(2) . 4_575
Cl4 Sb1 Cl4 Sb1 -148.99(17) 4_576 4_575
N1 C1 C2 N2 173.5(16) . .
C1 C2 N2 C3 60(2) . .
C1 C2 N2 C4 -176(2) . .
